data_7151760
loop_
_publ_author_name
'Blangetti, Marco'
'Deagostino, Annamaria'
'Gervasio, Giuliana'
'Marabello, Domenica'
'Prandi, Cristina'
'Venturello, Paolo'

_publ_section_title
;
 Superbase promoted synthesis of dienamides as useful intermediates for
 the synthesis of \a-ketoamides, \g-lactams and cyclic imino ethers.
;
_journal_issue 7
_journal_name_full 'Organic &amp; biomolecular chemistry'
_journal_page_first 2535
_journal_page_last 2538
_journal_paper_doi 10.1039/c0ob00867b
_journal_volume 9
_journal_year 2011
_chemical_formula_sum 'C17 H17 N O2'
_chemical_formula_weight 267.32
_chemical_name_systematic
;
?
;
_space_group_IT_number 14
_symmetry_cell_setting monoclinic
_symmetry_space_group_name_Hall '-P 2yn'
_symmetry_space_group_name_H-M 'P 1 21/n 1'
_atom_sites_solution_hydrogens geom
_atom_sites_solution_primary direct
_atom_sites_solution_secondary difmap
_audit_creation_date
;
'Thu Mar 04 15:55:25 2010'
;
_audit_creation_method
;
CrysAlisPro, Oxford Diffraction Ltd.,
Version 1.171.33.55 (release 05-01-2010 CrysAlis171 .NET)
(compiled Jan 5 2010,16:28:46)
;
_cell_angle_alpha 90.0
_cell_angle_beta 103.267(6)
_cell_angle_gamma 90.0
_cell_formula_units_Z 4.00000
_cell_length_a 8.8274(5)
_cell_length_b 13.2339(6)
_cell_length_c 12.3855(7)
_cell_measurement_reflns_used 2797
_cell_measurement_temperature 293(2)
_cell_measurement_theta_max 23.2023
_cell_measurement_theta_min 3.3732
_cell_volume 1408.27(13)
_computing_cell_refinement
;
CrysAlisPro, Oxford Diffraction Ltd.,
Version 1.171.33.55 (release 05-01-2010 CrysAlis171 .NET)
(compiled Jan 5 2010,16:28:46)
;
_computing_data_collection
;
CrysAlisPro, Oxford Diffraction Ltd.,
Version 1.171.33.55 (release 05-01-2010 CrysAlis171 .NET)
(compiled Jan 5 2010,16:28:46)
;
_computing_data_reduction
;
CrysAlisPro, Oxford Diffraction Ltd.,
Version 1.171.33.55 (release 05-01-2010 CrysAlis171 .NET)
(compiled Jan 5 2010,16:28:46)
;
_computing_structure_refinement 'SHELXL-97 (Sheldrick, 1997)'
_computing_structure_solution 'SHELXS-97 (Sheldrick, 1990)'
_diffrn_ambient_temperature 293(2)
_diffrn_detector_area_resol_mean 10.2890
_diffrn_measured_fraction_theta_full 0.997
_diffrn_measured_fraction_theta_max 0.997
_diffrn_measurement_details
;
1 omega -10.00 34.00 1.0000 120.0000
omega____ theta____ kappa____ phi______ frames
- 17.7068 69.0000 2.0000 44

2 omega -12.00 45.00 1.0000 120.0000
omega____ theta____ kappa____ phi______ frames
- 17.7068 69.0000 95.0000 57

3 omega -41.00 20.00 1.0000 120.0000
omega____ theta____ kappa____ phi______ frames
- 17.7068 -37.0000 90.0000 61

4 omega -53.00 28.00 1.0000 120.0000
omega____ theta____ kappa____ phi______ frames
- 17.7068 -37.0000 -30.0000 81

5 omega -51.00 30.00 1.0000 120.0000
omega____ theta____ kappa____ phi______ frames
- 17.7068 -50.0000 -130.0000 81

6 omega -12.00 56.00 1.0000 120.0000
omega____ theta____ kappa____ phi______ frames
- 17.7068 69.0000 -141.0000 68

7 omega -10.00 34.00 1.0000 120.0000
omega____ theta____ kappa____ phi______ frames
- 17.7068 69.0000 2.0000 44

8 omega -12.00 45.00 1.0000 120.0000
omega____ theta____ kappa____ phi______ frames
- 17.7068 69.0000 95.0000 57

;
_diffrn_measurement_device_type 'Xcalibur, Ruby, Gemini ultra'
_diffrn_measurement_method '\w scans'
_diffrn_orient_matrix_UB_11 -0.0424877000
_diffrn_orient_matrix_UB_12 0.0179367000
_diffrn_orient_matrix_UB_13 0.0382426000
_diffrn_orient_matrix_UB_21 -0.0661917000
_diffrn_orient_matrix_UB_22 -0.0275834000
_diffrn_orient_matrix_UB_23 -0.0282571000
_diffrn_orient_matrix_UB_31 0.0251215000
_diffrn_orient_matrix_UB_32 -0.0423105000
_diffrn_orient_matrix_UB_33 0.0346430000
_diffrn_radiation_monochromator graphite
_diffrn_radiation_source 'Enhance (Mo) X-ray Source'
_diffrn_radiation_type 'Mo K\a'
_diffrn_radiation_wavelength 0.7107
_diffrn_reflns_av_R_equivalents 0.0459
_diffrn_reflns_av_sigmaI/netI 0.0480
_diffrn_reflns_limit_h_max 9
_diffrn_reflns_limit_h_min -9
_diffrn_reflns_limit_k_max 14
_diffrn_reflns_limit_k_min -14
_diffrn_reflns_limit_l_max 13
_diffrn_reflns_limit_l_min -13
_diffrn_reflns_number 12381
_diffrn_reflns_theta_full 23.25
_diffrn_reflns_theta_max 23.2023
_diffrn_reflns_theta_min 3.3732
_exptl_absorpt_coefficient_mu 0.083
_exptl_absorpt_correction_T_max 1.00000
_exptl_absorpt_correction_T_min 0.98510
_exptl_absorpt_correction_type multi-scan
_exptl_absorpt_process_details
;
CrysAlisPro, Oxford Diffraction Ltd.,
Version 1.171.33.55 (release 05-01-2010 CrysAlis171 .NET)
(compiled Jan 5 2010,16:28:46)
Empirical absorption correction using spherical harmonics,
implemented in SCALE3 ABSPACK scaling algorithm.
;
_exptl_crystal_colour pale-yellow
_exptl_crystal_density_diffrn 1.261
_exptl_crystal_density_method 'not measured'
_exptl_crystal_description prism
_exptl_crystal_F_000 568
_exptl_crystal_size_max 0.16
_exptl_crystal_size_mid 0.14
_exptl_crystal_size_min 0.06
_refine_diff_density_max 0.300
_refine_diff_density_min -0.180
_refine_diff_density_rms 0.036
_refine_ls_extinction_method none
_refine_ls_goodness_of_fit_ref 1.054
_refine_ls_hydrogen_treatment noref
_refine_ls_matrix_type full
_refine_ls_number_parameters 178
_refine_ls_number_reflns 2012
_refine_ls_number_restraints 0
_refine_ls_restrained_S_all 1.054
_refine_ls_R_factor_all 0.1050
_refine_ls_R_factor_gt 0.0634
_refine_ls_shift/su_max 0.000
_refine_ls_shift/su_mean 0.000
_refine_ls_structure_factor_coef Fsqd
_refine_ls_weighting_details 'calc w=1/[\s^2^(Fo^2^)+(0.1044P)^2^+0.0000P] where P=(Fo^2^+2Fc^2^)/3'
_refine_ls_weighting_scheme calc
_refine_ls_wR_factor_gt 0.1687
_refine_ls_wR_factor_ref 0.1837
_reflns_number_gt 1233
_reflns_number_total 2012
_reflns_threshold_expression >2sigma(I)
_cod_data_source_file c0ob00867b.txt
_cod_data_source_block compound5a
_cod_original_cell_volume 1408.28(12)
_cod_original_sg_symbol_H-M P21/n
_cod_database_code 7151760

loop_
_symmetry_equiv_pos_as_xyz
'x, y, z'
'-x+1/2, y+1/2, -z+1/2'
'-x, -y, -z'
'x-1/2, -y-1/2, z-1/2'

loop_
_atom_site_label
_atom_site_type_symbol
_atom_site_fract_x
_atom_site_fract_y
_atom_site_fract_z
_atom_site_U_iso_or_equiv
_atom_site_adp_type
_atom_site_occupancy
_atom_site_symmetry_multiplicity
_atom_site_calc_flag
_atom_site_refinement_flags
_atom_site_disorder_assembly
_atom_site_disorder_group
N1 N 0.9662(3) 0.90634(17) 0.8096(2) 0.0487(7) Uani 1 1 d . A .
C1 C 0.8279(4) 0.9292(3) 0.8056(3) 0.0605(9) Uani 1 1 d . . .
O1A O 0.7519(4) 0.9115(3) 0.8893(3) 0.0583(13) Uiso 0.624(6) 1 d P A 1
C2A C 0.6012(7) 0.9650(4) 0.8640(5) 0.0640(18) Uiso 0.624(6) 1 d P A 1
H2AA H 0.5972 1.0128 0.9237 0.077 Uiso 0.624(6) 1 calc PR A 1
C3A C 0.4760(8) 0.8893(5) 0.8553(7) 0.0749(19) Uiso 0.624(6) 1 d P A 1
H3AA H 0.4857 0.8563 0.9255 0.112 Uiso 0.624(6) 1 calc PR A 1
H3AB H 0.4842 0.8402 0.7999 0.112 Uiso 0.624(6) 1 calc PR A 1
H3AC H 0.3767 0.9224 0.8347 0.112 Uiso 0.624(6) 1 calc PR A 1
C5A C 0.6023(7) 1.0204(5) 0.7619(5) 0.0612(16) Uiso 0.624(6) 1 d P A 1
H5AA H 0.5248 1.0645 0.7263 0.073 Uiso 0.624(6) 1 calc PR A 1
O1B O 0.7281(7) 0.8592(5) 0.8465(5) 0.053(2) Uiso 0.376(6) 1 d P A 2
C2B C 0.5638(12) 0.8912(7) 0.8033(8) 0.060(3) Uiso 0.376(6) 1 d P A 2
H2BA H 0.5037 0.8342 0.7648 0.072 Uiso 0.376(6) 1 calc PR A 2
C3B C 0.4981(13) 0.9210(8) 0.9072(10) 0.073(3) Uiso 0.376(6) 1 d P A 2
H3BA H 0.4930 0.8619 0.9512 0.110 Uiso 0.376(6) 1 calc PR A 2
H3BB H 0.3959 0.9493 0.8827 0.110 Uiso 0.376(6) 1 calc PR A 2
H3BC H 0.5657 0.9700 0.9510 0.110 Uiso 0.376(6) 1 calc PR A 2
C5B C 0.5752(13) 0.9716(8) 0.7208(8) 0.068(3) Uiso 0.376(6) 1 d P A 2
H5BB H 0.4905 0.9998 0.6712 0.082 Uiso 0.376(6) 1 calc PR A 2
C6 C 0.7293(4) 0.9985(3) 0.7281(3) 0.0602(9) Uani 1 1 d . A .
O2 O 0.7883(3) 1.04228(15) 0.65113(19) 0.0621(7) Uani 1 1 d . . .
C7 C 0.6809(5) 1.1099(3) 0.5781(4) 0.0836(13) Uani 1 1 d . A .
H7A H 0.5863 1.0737 0.5443 0.100 Uiso 1 1 calc R . .
H7B H 0.6534 1.1657 0.6207 0.100 Uiso 1 1 calc R . .
C8 C 0.7517(5) 1.1476(3) 0.4941(4) 0.0951(14) Uani 1 1 d . . .
H8A H 0.6811 1.1927 0.4466 0.143 Uiso 1 1 calc R A .
H8B H 0.7767 1.0923 0.4512 0.143 Uiso 1 1 calc R . .
H8C H 0.8452 1.1834 0.5279 0.143 Uiso 1 1 calc R . .
C9 C 1.0512(4) 0.8401(2) 0.8924(3) 0.0525(9) Uani 1 1 d . . .
C10 C 1.0580(5) 0.8532(3) 1.0029(3) 0.0734(11) Uani 1 1 d . A .
H10A H 0.9999 0.9043 1.0255 0.088 Uiso 1 1 calc R . .
C11 C 1.1505(6) 0.7913(4) 1.0820(4) 0.0990(16) Uani 1 1 d . . .
H11A H 1.1538 0.8018 1.1567 0.119 Uiso 1 1 calc R A .
C12 C 1.2345(6) 0.7169(4) 1.0523(5) 0.107(2) Uani 1 1 d . A .
H12A H 1.2949 0.6761 1.1067 0.128 Uiso 1 1 calc R . .
C13 C 1.2334(4) 0.6992(3) 0.9400(5) 0.0784(13) Uani 1 1 d . . .
C14 C 1.1400(4) 0.7634(2) 0.8574(3) 0.0577(10) Uani 1 1 d . A .
C15 C 1.1408(4) 0.7468(2) 0.7461(4) 0.0682(11) Uani 1 1 d . . .
H15A H 1.0811 0.7882 0.6920 0.082 Uiso 1 1 calc R A .
C16 C 1.2280(4) 0.6703(3) 0.7146(5) 0.0925(14) Uani 1 1 d . A .
H16A H 1.2272 0.6599 0.6402 0.111 Uiso 1 1 calc R . .
C17 C 1.3191(5) 0.6076(3) 0.7983(7) 0.116(2) Uani 1 1 d . . .
H17A H 1.3782 0.5556 0.7785 0.139 Uiso 1 1 calc R A .
C18 C 1.3204(6) 0.6233(4) 0.9053(7) 0.119(2) Uani 1 1 d . A .
H18A H 1.3818 0.5818 0.9584 0.143 Uiso 1 1 calc R . .

loop_
_atom_site_aniso_label
_atom_site_aniso_U_11
_atom_site_aniso_U_22
_atom_site_aniso_U_33
_atom_site_aniso_U_23
_atom_site_aniso_U_13
_atom_site_aniso_U_12
N1 0.0450(17) 0.0443(14) 0.0533(16) 0.0053(11) 0.0039(13) 0.0029(12)
C1 0.052(2) 0.068(2) 0.061(2) 0.0140(17) 0.0128(19) 0.0074(18)
C6 0.053(2) 0.067(2) 0.063(2) 0.0157(18) 0.0199(18) 0.0140(17)
O2 0.0603(15) 0.0528(13) 0.0706(15) 0.0134(12) 0.0097(13) 0.0207(11)
C7 0.073(3) 0.067(2) 0.106(3) 0.031(2) 0.012(3) 0.028(2)
C8 0.099(3) 0.075(3) 0.106(3) 0.029(2) 0.011(3) 0.026(2)
C9 0.0458(19) 0.0443(18) 0.061(2) 0.0131(16) -0.0017(17) -0.0105(15)
C10 0.083(3) 0.062(2) 0.064(3) 0.0127(18) -0.006(2) -0.020(2)
C11 0.115(4) 0.083(3) 0.076(3) 0.030(3) -0.027(3) -0.034(3)
C12 0.082(3) 0.080(3) 0.120(4) 0.058(3) -0.057(3) -0.038(3)
C13 0.038(2) 0.046(2) 0.132(4) 0.030(2) -0.021(2) -0.0098(17)
C14 0.0384(19) 0.0438(18) 0.082(3) 0.0136(18) -0.0051(18) -0.0095(15)
C15 0.040(2) 0.049(2) 0.113(3) 0.009(2) 0.013(2) 0.0040(16)
C16 0.054(2) 0.063(2) 0.162(4) -0.009(3) 0.029(3) -0.001(2)
C17 0.040(3) 0.050(3) 0.253(8) 0.007(4) 0.022(4) 0.006(2)
C18 0.045(3) 0.054(3) 0.233(7) 0.036(4) -0.021(4) -0.007(2)

loop_
_atom_type_symbol
_atom_type_description
_atom_type_scat_dispersion_real
_atom_type_scat_dispersion_imag
_atom_type_scat_source
C C 0.0033 0.0016 'International Tables Vol C Tables 4.2.6.8 and 6.1.1.4'
H H 0.0000 0.0000 'International Tables Vol C Tables 4.2.6.8 and 6.1.1.4'
N N 0.0061 0.0033 'International Tables Vol C Tables 4.2.6.8 and 6.1.1.4'
O O 0.0106 0.0060 'International Tables Vol C Tables 4.2.6.8 and 6.1.1.4'

loop_
_geom_angle_atom_site_label_1
_geom_angle_atom_site_label_2
_geom_angle_atom_site_label_3
_geom_angle
_geom_angle_site_symmetry_1
_geom_angle_site_symmetry_3
_geom_angle_publ_flag
C1 N1 C9 121.8(3) . . ?
N1 C1 O1A 124.7(3) . . ?
N1 C1 O1B 119.9(3) . . ?
O1A C1 O1B 35.7(2) . . ?
N1 C1 C6 127.5(3) . . ?
O1A C1 C6 106.3(3) . . ?
O1B C1 C6 108.2(3) . . ?
C1 O1A C2A 109.3(3) . . ?
C5A C2A O1A 103.9(5) . . ?
C5A C2A C3A 115.4(5) . . ?
O1A C2A C3A 108.3(5) . . ?
C5A C2A H2AA 109.7 . . ?
O1A C2A H2AA 109.7 . . ?
C3A C2A H2AA 109.7 . . ?
C2A C3A H3AA 109.5 . . ?
C2A C3A H3AB 109.5 . . ?
H3AA C3A H3AB 109.5 . . ?
C2A C3A H3AC 109.5 . . ?
H3AA C3A H3AC 109.5 . . ?
H3AB C3A H3AC 109.5 . . ?
C6 C5A C2A 109.8(5) . . ?
C6 C5A H5AA 125.1 . . ?
C2A C5A H5AA 125.1 . . ?
C1 O1B C2B 108.3(5) . . ?
O1B C2B C5B 103.6(8) . . ?
O1B C2B C3B 106.7(7) . . ?
C5B C2B C3B 118.3(8) . . ?
O1B C2B H2BA 109.3 . . ?
C5B C2B H2BA 109.3 . . ?
C3B C2B H2BA 109.3 . . ?
C2B C3B H3BA 109.5 . . ?
C2B C3B H3BB 109.5 . . ?
H3BA C3B H3BB 109.5 . . ?
C2B C3B H3BC 109.5 . . ?
H3BA C3B H3BC 109.5 . . ?
H3BB C3B H3BC 109.5 . . ?
C6 C5B C2B 110.9(8) . . ?
C6 C5B H5BB 124.6 . . ?
C2B C5B H5BB 124.6 . . ?
C5A C6 O2 129.7(4) . . ?
C5A C6 C5B 35.3(4) . . ?
O2 C6 C5B 127.4(5) . . ?
C5A C6 C1 110.6(4) . . ?
O2 C6 C1 118.4(3) . . ?
C5B C6 C1 108.0(5) . . ?
C6 O2 C7 114.2(3) . . ?
C8 C7 O2 109.7(3) . . ?
C8 C7 H7A 109.7 . . ?
O2 C7 H7A 109.7 . . ?
C8 C7 H7B 109.7 . . ?
O2 C7 H7B 109.7 . . ?
H7A C7 H7B 108.2 . . ?
C7 C8 H8A 109.5 . . ?
C7 C8 H8B 109.5 . . ?
H8A C8 H8B 109.5 . . ?
C7 C8 H8C 109.5 . . ?
H8A C8 H8C 109.5 . . ?
H8B C8 H8C 109.5 . . ?
C10 C9 C14 119.9(3) . . ?
C10 C9 N1 122.5(3) . . ?
C14 C9 N1 117.4(3) . . ?
C9 C10 C11 121.0(4) . . ?
C9 C10 H10A 119.5 . . ?
C11 C10 H10A 119.5 . . ?
C12 C11 C10 121.0(5) . . ?
C12 C11 H11A 119.5 . . ?
C10 C11 H11A 119.5 . . ?
C11 C12 C13 121.1(4) . . ?
C11 C12 H12A 119.5 . . ?
C13 C12 H12A 119.5 . . ?
C18 C13 C12 123.1(5) . . ?
C18 C13 C14 118.3(5) . . ?
C12 C13 C14 118.6(4) . . ?
C15 C14 C9 123.0(3) . . ?
C15 C14 C13 118.5(4) . . ?
C9 C14 C13 118.5(4) . . ?
C16 C15 C14 121.6(4) . . ?
C16 C15 H15A 119.2 . . ?
C14 C15 H15A 119.2 . . ?
C15 C16 C17 118.7(5) . . ?
C15 C16 H16A 120.7 . . ?
C17 C16 H16A 120.7 . . ?
C18 C17 C16 120.4(5) . . ?
C18 C17 H17A 119.8 . . ?
C16 C17 H17A 119.8 . . ?
C17 C18 C13 122.5(5) . . ?
C17 C18 H18A 118.7 . . ?
C13 C18 H18A 118.7 . . ?

loop_
_geom_bond_atom_site_label_1
_geom_bond_atom_site_label_2
_geom_bond_distance
_geom_bond_site_symmetry_2
_geom_bond_publ_flag
N1 C1 1.247(4) . ?
N1 C9 1.424(4) . ?
C1 O1A 1.378(5) . ?
C1 O1B 1.448(6) . ?
C1 C6 1.461(5) . ?
O1A C2A 1.475(6) . ?
C2A C5A 1.464(8) . ?
C2A C3A 1.477(9) . ?
C2A H2AA 0.9800 . ?
C3A H3AA 0.9600 . ?
C3A H3AB 0.9600 . ?
C3A H3AC 0.9600 . ?
C5A C6 1.316(6) . ?
C5A H5AA 0.9300 . ?
O1B C2B 1.488(11) . ?
C2B C5B 1.494(13) . ?
C2B C3B 1.579(16) . ?
C2B H2BA 0.9800 . ?
C3B H3BA 0.9600 . ?
C3B H3BB 0.9600 . ?
C3B H3BC 0.9600 . ?
C5B C6 1.389(11) . ?
C5B H5BB 0.9300 . ?
C6 O2 1.321(4) . ?
O2 C7 1.458(4) . ?
C7 C8 1.421(5) . ?
C7 H7A 0.9700 . ?
C7 H7B 0.9700 . ?
C8 H8A 0.9600 . ?
C8 H8B 0.9600 . ?
C8 H8C 0.9600 . ?
C9 C10 1.367(5) . ?
C9 C14 1.410(5) . ?
C10 C11 1.389(6) . ?
C10 H10A 0.9300 . ?
C11 C12 1.334(7) . ?
C11 H11A 0.9300 . ?
C12 C13 1.409(7) . ?
C12 H12A 0.9300 . ?
C13 C18 1.392(8) . ?
C13 C14 1.435(5) . ?
C14 C15 1.398(5) . ?
C15 C16 1.381(5) . ?
C15 H15A 0.9300 . ?
C16 C17 1.423(8) . ?
C16 H16A 0.9300 . ?
C17 C18 1.338(7) . ?
C17 H17A 0.9300 . ?
C18 H18A 0.9300 . ?
